data_2101736
loop_
_publ_author_name
'Marsh, R. E.'

_publ_section_title
;
 The perils of <i>Cc</i> revisited
;
_journal_issue 2
_journal_name_full 'Acta Crystallographica Section B'
_journal_page_first 317
_journal_page_last 322
_journal_paper_doi 10.1107/S010876819601381X
_journal_volume 53
_journal_year 1997
_chemical_formula_moiety 'C40 H74 O8 P4 Rh6'
_chemical_formula_sum 'C40 H74 O8 P4 Rh6'
_space_group_IT_number 15
_symmetry_cell_setting monoclinic
_symmetry_space_group_name_Hall '-C 2yc'
_symmetry_space_group_name_H-M 'C 1 2/c 1'
_audit_creation_method CSD-QUEST3D-V5
_cell_angle_alpha 90
_cell_angle_beta 111.805(3)
_cell_angle_gamma 90
_cell_formula_units_Z 4
_cell_length_a 24.002(2)
_cell_length_b 11.957(3)
_cell_length_c 22.399(6)
_cell_volume 5968(2)
_cod_data_source_file an0533.cif
_cod_data_source_block CSD_CIF_MIF_DUNPEH01
_cod_depositor_comments
;

  Added moiety chemical formula from Marsh (1997) paper. The summary
  chemical formula is calculated from moiety formula using 'AdHocParser'
  (svn://www.crystallography.net/cod-tools/trunk/Formulae/AdHocParser.yp,
  revision 1441.)

  Removing 29 atoms which were symmetric equivalents of the atoms from
  the asymmetric unit.

  Andrius Merkys
  2013-11-06
;
_cod_original_sg_symbol_H-M 'C 2/c'
_cod_database_code 2101736

loop_
_symmetry_equiv_pos_as_xyz
x,y,z
-x,y,1/2-z
1/2+x,1/2+y,z
1/2-x,1/2+y,1/2-z
-x,-y,-z
x,-y,-1/2+z
-1/2-x,-1/2-y,-z
-1/2+x,-1/2-y,-1/2+z

loop_
_atom_site_label
_atom_site_fract_x
_atom_site_fract_y
_atom_site_fract_z
_atom_site_type_symbol
Rh1 .1392 .0300 .3406 Rh
Rh2 .0600 .1820 .2486 Rh
Rh3 .0160 .0036 .3241 Rh
P1 .0962 -.0995 .3855 P
P2 .1606 .1909 .3006 P
O1 .262 -.048 .409 O
O2 .054 .422 .221 O
O3 -.071 -.116 .366 O
O4 -.004 .204 .108 O
C1 .214 -.008 .382 C
C2 .056 .322 .236 C
C3 -.037 -.068 .350 C
C4 .014 .161 .159 C
C5 .100 -.254 .360 C
C6 .048 -.322 .366 C
C7 .094 -.240 .289 C
C8 .162 -.305 .398 C
C9 .115 -.086 .477 C
C10 .106 .038 .489 C
C11 .180 -.114 .510 C
C12 .075 -.162 .498 C
C13 .194 .304 .365 C
C14 .202 .417 .336 C
C15 .252 .259 .416 C
C16 .149 .318 .399 C
C17 .200 .189 .242 C
C18 .180 .077 .204 C
C19 .271 .179 .278 C
C20 .182 .289 .194 C

loop_
_atom_type_symbol
C
O
P
Rh
